data_1534821
loop_
_publ_author_name
'Shepelev, Yu.F.'
'Filatov, S.K.'
'Bubnova, R.S.'
'Sennova, N.A.'
'Pilneva, N.A.'

_publ_section_title
;
 Li B3 O5 crystal structure at 20, 227, and 377 degree C
;
_journal_name_full 'Journal of Solid State Chemistry'
_journal_page_first 2987
_journal_page_last 2997
_journal_volume 178
_journal_year 2005
_chemical_formula_sum 'B3 Li O5'
_space_group_IT_number 33
_symmetry_space_group_name_Hall 'P 2c -2n'
_symmetry_space_group_name_H-M 'P n a 21'
_cell_angle_alpha 90
_cell_angle_beta 90
_cell_angle_gamma 90
_cell_formula_units_Z 4
_cell_length_a 8.746
_cell_length_b 7.48
_cell_length_c 5.013
_cell_volume 327.951
_citation_journal_id_ASTM JSSCBI
_cod_data_source_file Shepelev_JSSCBI_2005_1974.cif
_cod_data_source_block B3Li1O5
_cod_original_cell_volume 327.9509
_cod_original_formula_sum 'B3 Li1 O5'
_cod_database_code 1534821

loop_
_symmetry_equiv_pos_as_xyz
x,y,z
-x,-y,z+1/2
-x+1/2,y+1/2,z+1/2
x+1/2,-y+1/2,z

loop_
_atom_site_label
_atom_site_type_symbol
_atom_site_fract_x
_atom_site_fract_y
_atom_site_fract_z
_atom_site_occupancy
_atom_site_U_iso_or_equiv
O2 O-2 0.38682 0.79821 0.196 1 0.0
O3 O-2 0.55699 0.70327 0.532 1 0.0
O1 O-2 0.58768 0.99078 0.339 1 0.0
B2 B+3 0.68917 0.05489 0.548 1 0.0
B3 B+3 0.6573 0.75098 0.735 1 0.0
O5 O-2 0.67118 0.62094 0.924 1 0.0
Li1 Li+1 0.38696 0.56275 0.02755 1 0.0
O4 O-2 0.73164 0.91016 0.738 1 0.0
B1 B+3 0.51026 0.83512 0.353 1 0.0
